data_7029534
loop_
_publ_author_name
'Mahamo, Tebello'
'Moss, John R.'
'Mapolie, Selwyn F.'
'Smith, Gregory S.'
'Slootweg, J. Chris'
'Lammertsma, Koop'

_publ_section_title
;
 Platinacycloalkane complexes containing [P,N] bidentate ligands:
 synthesis and decomposition studies.
;
_journal_issue 14
_journal_name_full 'Dalton transactions (Cambridge, England : 2003)'
_journal_page_first 5546
_journal_page_last 5557
_journal_paper_doi 10.1039/c3dt52798k
_journal_volume 43
_journal_year 2014
_chemical_formula_moiety 'C30 H30 N P Pt'
_chemical_formula_sum 'C30 H30 N P Pt'
_chemical_formula_weight 630.61
_chemical_name_systematic
; 
 ? 
;
_space_group_IT_number 2
_symmetry_cell_setting triclinic
_symmetry_space_group_name_Hall '-P 1'
_symmetry_space_group_name_H-M 'P -1'
_atom_sites_solution_hydrogens geom
_atom_sites_solution_primary direct
_atom_sites_solution_secondary difmap
_audit_creation_method SHELXL-97
_cell_angle_alpha 72.898(3)
_cell_angle_beta 67.960(3)
_cell_angle_gamma 82.749(3)
_cell_formula_units_Z 2
_cell_length_a 9.7744(13)
_cell_length_b 11.3517(15)
_cell_length_c 12.6780(16)
_cell_measurement_reflns_used 27034
_cell_measurement_temperature 173(2)
_cell_measurement_theta_max 28.34
_cell_measurement_theta_min 1.80
_cell_volume 1246.0(3)
_computing_cell_refinement 'DENZO-SMN (Otwinowski & Minor, 1997)'
_computing_data_collection 'SAINT program (Bruker, 2006)'
_computing_data_reduction 'DENZO-SMN (Otwinowski & Minor, 1997)'
_computing_molecular_graphics 'X-Seed (Barbour, 2001)'
_computing_publication_material 'SHELXL-97 (Sheldrick, 2001)'
_computing_structure_refinement 'SHELXL-97 (Sheldrick, 1997)'
_computing_structure_solution 'SHELXS-97 (Sheldrick, 1997)'
_diffrn_ambient_temperature 173(2)
_diffrn_measured_fraction_theta_full 0.994
_diffrn_measured_fraction_theta_max 0.994
_diffrn_measurement_device_type 'Bruker Kappa Duo Apex II Diffractometer'
_diffrn_measurement_method '0.5\% \f scans and \w scans'
_diffrn_radiation_monochromator graphite
_diffrn_radiation_source 'fine-focus sealed tube'
_diffrn_radiation_type MoK\a
_diffrn_radiation_wavelength 0.71073
_diffrn_reflns_av_R_equivalents 0.0549
_diffrn_reflns_av_sigmaI/netI 0.0469
_diffrn_reflns_limit_h_max 13
_diffrn_reflns_limit_h_min -13
_diffrn_reflns_limit_k_max 15
_diffrn_reflns_limit_k_min -15
_diffrn_reflns_limit_l_max 16
_diffrn_reflns_limit_l_min -16
_diffrn_reflns_number 27034
_diffrn_reflns_theta_full 28.34
_diffrn_reflns_theta_max 28.34
_diffrn_reflns_theta_min 1.80
_diffrn_standards_decay_% 0
_diffrn_standards_interval_count n/a
_diffrn_standards_interval_time n/a
_diffrn_standards_number n/a
_exptl_absorpt_coefficient_mu 5.713
_exptl_absorpt_correction_T_max 0.7980
_exptl_absorpt_correction_T_min 0.6776
_exptl_absorpt_correction_type multi-scan
_exptl_absorpt_process_details 'SADABS (Sheldrick, 1997)'
_exptl_crystal_colour yellow
_exptl_crystal_density_diffrn 1.681
_exptl_crystal_density_meas ?
_exptl_crystal_density_method 'not measured'
_exptl_crystal_description block
_exptl_crystal_F_000 620
_exptl_crystal_size_max 0.09
_exptl_crystal_size_mid 0.07
_exptl_crystal_size_min 0.06
_refine_diff_density_max 2.829
_refine_diff_density_min -1.044
_refine_diff_density_rms 0.149
_refine_ls_extinction_coef none
_refine_ls_extinction_method none
_refine_ls_goodness_of_fit_ref 1.043
_refine_ls_hydrogen_treatment constr
_refine_ls_matrix_type full
_refine_ls_number_parameters 298
_refine_ls_number_reflns 6180
_refine_ls_number_restraints 0
_refine_ls_restrained_S_all 1.043
_refine_ls_R_factor_all 0.0448
_refine_ls_R_factor_gt 0.0350
_refine_ls_shift/su_max 0.000
_refine_ls_shift/su_mean 0.000
_refine_ls_structure_factor_coef Fsqd
_refine_ls_weighting_details 'calc w=1/[\s^2^(Fo^2^)+(0.0334P)^2^+2.2008P] where P=(Fo^2^+2Fc^2^)/3'
_refine_ls_weighting_scheme calc
_refine_ls_wR_factor_gt 0.0746
_refine_ls_wR_factor_ref 0.0786
_reflns_number_gt 5358
_reflns_number_total 6180
_reflns_threshold_expression >2sigma(I)
_cod_data_source_file c3dt52798k1.cif
_cod_data_source_block tm184re
_cod_depositor_comments
;
The following automatic conversions were performed:

'_symmetry_cell_setting' value 'Triclinic' changed to 'triclinic'
according to
/usr/data/users/saulius/crontab/automatic-downloads/current/RSC/lib/dictionaries/cif_core.dic
dictionary named 'cif_core.dic' version 2.4.2 from 2011-04-26.

Automatic conversion script
Id: cif_fix_values 2281 2013-09-26 08:29:07Z andrius 

The following automatic conversions were performed:

'_exptl_crystal_density_meas' value 'not measured' was changed to '?'
- the value is perceived as not measured.

Automatic conversion script
Id: cif_fix_values 3008 2015-01-20 13:52:24Z robertas 
;
_cod_original_sg_symbol_Hall -P1
_cod_original_sg_symbol_H-M P-1
_cod_database_code 7029534

loop_
_symmetry_equiv_pos_as_xyz
'x, y, z'
'-x, -y, -z'

loop_
_atom_site_label
_atom_site_type_symbol
_atom_site_fract_x
_atom_site_fract_y
_atom_site_fract_z
_atom_site_U_iso_or_equiv
_atom_site_adp_type
_atom_site_occupancy
_atom_site_symmetry_multiplicity
_atom_site_calc_flag
_atom_site_refinement_flags
Pt1 Pt 0.09650(2) 0.141262(16) 0.216148(16) 0.02454(6) Uani 1 1 d .
P1 P 0.07811(13) 0.27864(11) 0.31716(11) 0.0241(2) Uani 1 1 d .
N1 N 0.3283(5) 0.1623(4) 0.1485(4) 0.0294(9) Uani 1 1 d .
C1 C 0.1136(7) 0.0016(4) 0.1282(5) 0.0431(15) Uani 1 1 d .
H1A H 0.1353 0.0385 0.0427 0.052 Uiso 1 1 calc R
H1B H 0.1922 -0.0596 0.1391 0.052 Uiso 1 1 calc R
C2 C -0.0433(6) -0.0601(5) 0.1898(5) 0.0384(12) Uani 1 1 d .
H2A H -0.0569 -0.1062 0.1393 0.046 Uiso 1 1 calc R
H2B H -0.0496 -0.1191 0.2665 0.046 Uiso 1 1 calc R
C3 C -0.1635(6) 0.0377(5) 0.2095(5) 0.0402(13) Uani 1 1 d .
H3A H -0.2611 -0.0009 0.2555 0.048 Uiso 1 1 calc R
H3B H -0.1658 0.0917 0.1329 0.048 Uiso 1 1 calc R
C4 C -0.1263(6) 0.1124(5) 0.2780(5) 0.0397(13) Uani 1 1 d .
H4A H -0.1596 0.0676 0.3628 0.048 Uiso 1 1 calc R
H4B H -0.1796 0.1929 0.2698 0.048 Uiso 1 1 calc R
C5 C 0.4085(6) 0.1577(5) 0.0243(5) 0.0357(12) Uani 1 1 d .
H5A H 0.3715 0.0888 0.0100 0.043 Uiso 1 1 calc R
H5B H 0.5151 0.1429 0.0103 0.043 Uiso 1 1 calc R
C6 C 0.3867(5) 0.2767(5) -0.0594(4) 0.0300(10) Uani 1 1 d .
C7 C 0.2839(6) 0.2893(5) -0.1126(5) 0.0365(12) Uani 1 1 d .
H7 H 0.2242 0.2212 -0.0949 0.044 Uiso 1 1 calc R
C8 C 0.2655(6) 0.3981(5) -0.1908(5) 0.0402(13) Uani 1 1 d .
H8 H 0.1927 0.4047 -0.2252 0.048 Uiso 1 1 calc R
C9 C 0.3521(7) 0.4967(6) -0.2190(5) 0.0472(15) Uani 1 1 d .
H9 H 0.3407 0.5712 -0.2739 0.057 Uiso 1 1 calc R
C10 C 0.4567(7) 0.4873(6) -0.1669(5) 0.0465(14) Uani 1 1 d .
H10 H 0.5169 0.5555 -0.1858 0.056 Uiso 1 1 calc R
C11 C 0.4729(6) 0.3772(6) -0.0866(5) 0.0403(13) Uani 1 1 d .
H11 H 0.5436 0.3709 -0.0503 0.048 Uiso 1 1 calc R
C12 C 0.4082(5) 0.1788(5) 0.2030(5) 0.0335(11) Uani 1 1 d .
H12 H 0.5118 0.1776 0.1615 0.040 Uiso 1 1 calc R
C13 C 0.3618(5) 0.1993(4) 0.3207(5) 0.0298(10) Uani 1 1 d .
C14 C 0.4706(6) 0.1763(5) 0.3712(5) 0.0414(13) Uani 1 1 d .
H14 H 0.5647 0.1458 0.3302 0.050 Uiso 1 1 calc R
C15 C 0.4450(7) 0.1967(6) 0.4783(6) 0.0470(15) Uani 1 1 d .
H15 H 0.5199 0.1780 0.5117 0.056 Uiso 1 1 calc R
C16 C 0.3111(7) 0.2440(6) 0.5374(5) 0.0423(13) Uani 1 1 d .
H16 H 0.2940 0.2597 0.6110 0.051 Uiso 1 1 calc R
C17 C 0.1999(6) 0.2690(5) 0.4889(5) 0.0342(11) Uani 1 1 d .
H17 H 0.1075 0.3019 0.5300 0.041 Uiso 1 1 calc R
C18 C 0.2227(5) 0.2464(4) 0.3814(4) 0.0267(10) Uani 1 1 d .
C19 C 0.1064(5) 0.4392(4) 0.2323(4) 0.0252(9) Uani 1 1 d .
C20 C 0.1104(5) 0.4718(5) 0.1167(4) 0.0314(11) Uani 1 1 d .
H20 H 0.1005 0.4100 0.0833 0.038 Uiso 1 1 calc R
C21 C 0.1287(6) 0.5936(5) 0.0495(5) 0.0356(12) Uani 1 1 d .
H21 H 0.1324 0.6146 -0.0298 0.043 Uiso 1 1 calc R
C22 C 0.1413(6) 0.6835(5) 0.0971(5) 0.0350(11) Uani 1 1 d .
H22 H 0.1516 0.7670 0.0513 0.042 Uiso 1 1 calc R
C23 C 0.1392(6) 0.6532(5) 0.2122(5) 0.0381(12) Uani 1 1 d .
H23 H 0.1486 0.7159 0.2448 0.046 Uiso 1 1 calc R
C24 C 0.1233(6) 0.5317(5) 0.2794(5) 0.0318(11) Uani 1 1 d .
H24 H 0.1238 0.5109 0.3575 0.038 Uiso 1 1 calc R
C25 C -0.0898(5) 0.2800(5) 0.4446(4) 0.0278(10) Uani 1 1 d .
C26 C -0.1842(5) 0.3821(5) 0.4548(4) 0.0314(11) Uani 1 1 d .
H26 H -0.1582 0.4577 0.3950 0.038 Uiso 1 1 calc R
C27 C -0.3143(6) 0.3758(6) 0.5498(5) 0.0386(12) Uani 1 1 d .
H27 H -0.3776 0.4462 0.5550 0.046 Uiso 1 1 calc R
C28 C -0.3525(6) 0.2665(6) 0.6374(5) 0.0389(13) Uani 1 1 d .
H28 H -0.4419 0.2620 0.7033 0.047 Uiso 1 1 calc R
C29 C -0.2611(6) 0.1643(5) 0.6295(5) 0.0380(12) Uani 1 1 d .
H29 H -0.2875 0.0894 0.6901 0.046 Uiso 1 1 calc R
C30 C -0.1307(6) 0.1702(5) 0.5335(5) 0.0356(12) Uani 1 1 d .
H30 H -0.0688 0.0990 0.5282 0.043 Uiso 1 1 calc R

loop_
_atom_site_aniso_label
_atom_site_aniso_U_11
_atom_site_aniso_U_22
_atom_site_aniso_U_33
_atom_site_aniso_U_23
_atom_site_aniso_U_13
_atom_site_aniso_U_12
Pt1 0.02652(10) 0.02361(9) 0.02569(10) -0.01018(7) -0.00949(7) 0.00107(6)
P1 0.0226(6) 0.0253(6) 0.0270(6) -0.0099(5) -0.0102(5) 0.0016(5)
N1 0.031(2) 0.026(2) 0.029(2) -0.0069(17) -0.0105(18) 0.0057(17)
C1 0.091(5) 0.018(2) 0.038(3) 0.005(2) -0.044(3) -0.023(3)
C2 0.043(3) 0.034(3) 0.044(3) -0.014(2) -0.018(3) -0.003(2)
C3 0.035(3) 0.041(3) 0.051(3) -0.013(3) -0.020(3) -0.005(2)
C4 0.029(3) 0.046(3) 0.052(3) -0.022(3) -0.015(3) -0.004(2)
C5 0.030(3) 0.041(3) 0.032(3) -0.016(2) -0.004(2) 0.008(2)
C6 0.023(2) 0.036(3) 0.026(2) -0.012(2) -0.0007(19) 0.004(2)
C7 0.029(3) 0.045(3) 0.032(3) -0.014(2) -0.003(2) -0.002(2)
C8 0.035(3) 0.049(3) 0.031(3) -0.008(2) -0.010(2) 0.005(2)
C9 0.051(4) 0.048(4) 0.032(3) -0.007(3) -0.007(3) 0.007(3)
C10 0.043(3) 0.042(3) 0.044(3) -0.013(3) -0.001(3) -0.011(3)
C11 0.029(3) 0.056(4) 0.033(3) -0.013(3) -0.006(2) -0.006(2)
C12 0.022(2) 0.036(3) 0.038(3) -0.010(2) -0.007(2) 0.003(2)
C13 0.027(2) 0.027(2) 0.035(3) -0.007(2) -0.011(2) -0.0020(19)
C14 0.031(3) 0.048(3) 0.051(3) -0.016(3) -0.020(3) 0.004(2)
C15 0.048(4) 0.054(4) 0.054(4) -0.015(3) -0.036(3) 0.001(3)
C16 0.050(4) 0.049(3) 0.041(3) -0.015(3) -0.026(3) -0.006(3)
C17 0.039(3) 0.036(3) 0.033(3) -0.012(2) -0.017(2) 0.000(2)
C18 0.028(2) 0.024(2) 0.031(2) -0.0054(19) -0.015(2) -0.0020(18)
C19 0.023(2) 0.026(2) 0.027(2) -0.0098(19) -0.0085(19) 0.0027(18)
C20 0.031(3) 0.034(3) 0.031(3) -0.015(2) -0.010(2) 0.005(2)
C21 0.032(3) 0.041(3) 0.028(3) -0.009(2) -0.008(2) 0.006(2)
C22 0.036(3) 0.027(3) 0.039(3) -0.005(2) -0.012(2) 0.000(2)
C23 0.044(3) 0.029(3) 0.050(3) -0.015(2) -0.022(3) -0.002(2)
C24 0.038(3) 0.032(3) 0.032(3) -0.011(2) -0.016(2) -0.005(2)
C25 0.026(2) 0.035(3) 0.025(2) -0.014(2) -0.008(2) 0.000(2)
C26 0.031(3) 0.034(3) 0.032(3) -0.011(2) -0.014(2) 0.009(2)
C27 0.031(3) 0.051(3) 0.036(3) -0.021(3) -0.011(2) 0.012(2)
C28 0.027(3) 0.065(4) 0.027(3) -0.022(3) -0.005(2) -0.001(3)
C29 0.039(3) 0.050(3) 0.027(3) -0.005(2) -0.014(2) -0.010(3)
C30 0.040(3) 0.036(3) 0.032(3) -0.010(2) -0.013(2) 0.000(2)

loop_
_atom_type_symbol
_atom_type_description
_atom_type_scat_dispersion_real
_atom_type_scat_dispersion_imag
_atom_type_scat_source
C C 0.0033 0.0016 'International Tables Vol C Tables 4.2.6.8 and 6.1.1.4'
H H 0.0000 0.0000 'International Tables Vol C Tables 4.2.6.8 and 6.1.1.4'
N N 0.0061 0.0033 'International Tables Vol C Tables 4.2.6.8 and 6.1.1.4'
P P 0.1023 0.0942 'International Tables Vol C Tables 4.2.6.8 and 6.1.1.4'
Pt Pt -1.7033 8.3905 'International Tables Vol C Tables 4.2.6.8 and 6.1.1.4'

loop_
_geom_angle_atom_site_label_1
_geom_angle_atom_site_label_2
_geom_angle_atom_site_label_3
_geom_angle
C4 Pt1 N1 176.77(18)
C4 Pt1 C1 84.6(2)
N1 Pt1 C1 92.2(2)
C4 Pt1 P1 94.98(15)
N1 Pt1 P1 88.18(11)
C1 Pt1 P1 176.78(14)
C19 P1 C25 104.8(2)
C19 P1 C18 103.4(2)
C25 P1 C18 102.9(2)
C19 P1 Pt1 116.59(15)
C25 P1 Pt1 117.91(16)
C18 P1 Pt1 109.41(16)
C12 N1 C5 115.8(4)
C12 N1 Pt1 127.1(3)
C5 N1 Pt1 117.1(3)
C2 C1 Pt1 104.2(4)
C2 C1 H1A 110.9
Pt1 C1 H1A 110.9
C2 C1 H1B 110.9
Pt1 C1 H1B 110.9
H1A C1 H1B 108.9
C3 C2 C1 110.1(4)
C3 C2 H2A 109.6
C1 C2 H2A 109.6
C3 C2 H2B 109.6
C1 C2 H2B 109.6
H2A C2 H2B 108.2
C2 C3 C4 106.4(4)
C2 C3 H3A 110.5
C4 C3 H3A 110.5
C2 C3 H3B 110.5
C4 C3 H3B 110.5
H3A C3 H3B 108.6
C3 C4 Pt1 111.0(4)
C3 C4 H4A 109.4
Pt1 C4 H4A 109.4
C3 C4 H4B 109.4
Pt1 C4 H4B 109.4
H4A C4 H4B 108.0
N1 C5 C6 110.3(4)
N1 C5 H5A 109.6
C6 C5 H5A 109.6
N1 C5 H5B 109.6
C6 C5 H5B 109.6
H5A C5 H5B 108.1
C7 C6 C11 118.2(5)
C7 C6 C5 121.8(5)
C11 C6 C5 120.0(5)
C8 C7 C6 121.7(5)
C8 C7 H7 119.1
C6 C7 H7 119.1
C9 C8 C7 120.0(6)
C9 C8 H8 120.0
C7 C8 H8 120.0
C8 C9 C10 119.8(6)
C8 C9 H9 120.1
C10 C9 H9 120.1
C9 C10 C11 119.6(5)
C9 C10 H10 120.2
C11 C10 H10 120.2
C6 C11 C10 120.6(5)
C6 C11 H11 119.7
C10 C11 H11 119.7
N1 C12 C13 128.9(5)
N1 C12 H12 115.6
C13 C12 H12 115.6
C14 C13 C18 118.9(5)
C14 C13 C12 115.2(5)
C18 C13 C12 125.8(4)
C15 C14 C13 121.6(5)
C15 C14 H14 119.2
C13 C14 H14 119.2
C14 C15 C16 120.1(5)
C14 C15 H15 119.9
C16 C15 H15 119.9
C15 C16 C17 119.8(5)
C15 C16 H16 120.1
C17 C16 H16 120.1
C18 C17 C16 121.0(5)
C18 C17 H17 119.5
C16 C17 H17 119.5
C17 C18 C13 118.6(4)
C17 C18 P1 121.4(4)
C13 C18 P1 120.0(4)
C20 C19 C24 118.7(4)
C20 C19 P1 118.7(4)
C24 C19 P1 122.6(4)
C21 C20 C19 120.7(5)
C21 C20 H20 119.7
C19 C20 H20 119.7
C22 C21 C20 120.2(5)
C22 C21 H21 119.9
C20 C21 H21 119.9
C21 C22 C23 120.3(5)
C21 C22 H22 119.8
C23 C22 H22 119.8
C24 C23 C22 119.9(5)
C24 C23 H23 120.0
C22 C23 H23 120.0
C23 C24 C19 120.2(5)
C23 C24 H24 119.9
C19 C24 H24 119.9
C26 C25 C30 118.1(5)
C26 C25 P1 123.8(4)
C30 C25 P1 118.0(4)
C27 C26 C25 121.3(5)
C27 C26 H26 119.3
C25 C26 H26 119.3
C26 C27 C28 119.7(5)
C26 C27 H27 120.1
C28 C27 H27 120.1
C29 C28 C27 120.1(5)
C29 C28 H28 119.9
C27 C28 H28 119.9
C28 C29 C30 120.3(5)
C28 C29 H29 119.9
C30 C29 H29 119.9
C29 C30 C25 120.5(5)
C29 C30 H30 119.8
C25 C30 H30 119.8

loop_
_geom_bond_atom_site_label_1
_geom_bond_atom_site_label_2
_geom_bond_distance
Pt1 C4 2.052(5)
Pt1 N1 2.118(4)
Pt1 C1 2.148(5)
Pt1 P1 2.2440(12)
P1 C19 1.818(5)
P1 C25 1.822(5)
P1 C18 1.831(5)
N1 C12 1.281(6)
N1 C5 1.487(6)
C1 C2 1.582(8)
C1 H1A 0.9900
C1 H1B 0.9900
C2 C3 1.513(8)
C2 H2A 0.9900
C2 H2B 0.9900
C3 C4 1.534(7)
C3 H3A 0.9900
C3 H3B 0.9900
C4 H4A 0.9900
C4 H4B 0.9900
C5 C6 1.500(7)
C5 H5A 0.9900
C5 H5B 0.9900
C6 C7 1.379(7)
C6 C11 1.386(7)
C7 C8 1.377(8)
C7 H7 0.9500
C8 C9 1.369(8)
C8 H8 0.9500
C9 C10 1.390(9)
C9 H9 0.9500
C10 C11 1.395(8)
C10 H10 0.9500
C11 H11 0.9500
C12 C13 1.469(7)
C12 H12 0.9500
C13 C14 1.397(7)
C13 C18 1.414(7)
C14 C15 1.369(8)
C14 H14 0.9500
C15 C16 1.374(9)
C15 H15 0.9500
C16 C17 1.400(7)
C16 H16 0.9500
C17 C18 1.392(7)
C17 H17 0.9500
C19 C20 1.389(7)
C19 C24 1.405(6)
C20 C21 1.388(7)
C20 H20 0.9500
C21 C22 1.368(7)
C21 H21 0.9500
C22 C23 1.391(7)
C22 H22 0.9500
C23 C24 1.384(7)
C23 H23 0.9500
C24 H24 0.9500
C25 C26 1.393(7)
C25 C30 1.395(7)
C26 C27 1.377(7)
C26 H26 0.9500
C27 C28 1.381(8)
C27 H27 0.9500
C28 C29 1.376(8)
C28 H28 0.9500
C29 C30 1.385(7)
C29 H29 0.9500
C30 H30 0.9500

loop_
_geom_torsion_atom_site_label_1
_geom_torsion_atom_site_label_2
_geom_torsion_atom_site_label_3
_geom_torsion_atom_site_label_4
_geom_torsion
C4 Pt1 P1 C19 -106.1(2)
N1 Pt1 P1 C19 74.5(2)
C1 Pt1 P1 C19 171(3)
C4 Pt1 P1 C25 20.0(3)
N1 Pt1 P1 C25 -159.4(2)
C1 Pt1 P1 C25 -63(3)
C4 Pt1 P1 C18 137.0(2)
N1 Pt1 P1 C18 -42.4(2)
C1 Pt1 P1 C18 54(3)
C4 Pt1 N1 C12 -132(4)
C1 Pt1 N1 C12 -140.6(4)
P1 Pt1 N1 C12 36.2(4)
C4 Pt1 N1 C5 48(4)
C1 Pt1 N1 C5 39.6(4)
P1 Pt1 N1 C5 -143.6(3)
C4 Pt1 C1 C2 -14.3(4)
N1 Pt1 C1 C2 165.2(3)
P1 Pt1 C1 C2 69(3)
Pt1 C1 C2 C3 41.3(5)
C1 C2 C3 C4 -54.1(6)
C2 C3 C4 Pt1 40.0(6)
N1 Pt1 C4 C3 -22(4)
C1 Pt1 C4 C3 -13.7(4)
P1 Pt1 C4 C3 169.5(4)
C12 N1 C5 C6 -103.5(5)
Pt1 N1 C5 C6 76.4(5)
N1 C5 C6 C7 -98.9(5)
N1 C5 C6 C11 82.2(6)
C11 C6 C7 C8 -0.1(7)
C5 C6 C7 C8 -179.0(5)
C6 C7 C8 C9 1.1(8)
C7 C8 C9 C10 -1.1(8)
C8 C9 C10 C11 0.2(9)
C7 C6 C11 C10 -0.8(8)
C5 C6 C11 C10 178.1(5)
C9 C10 C11 C6 0.7(8)
C5 N1 C12 C13 173.5(5)
Pt1 N1 C12 C13 -6.4(8)
N1 C12 C13 C14 160.9(5)
N1 C12 C13 C18 -23.2(9)
C18 C13 C14 C15 0.9(8)
C12 C13 C14 C15 177.1(5)
C13 C14 C15 C16 -1.8(9)
C14 C15 C16 C17 1.3(9)
C15 C16 C17 C18 0.1(8)
C16 C17 C18 C13 -1.0(7)
C16 C17 C18 P1 180.0(4)
C14 C13 C18 C17 0.5(7)
C12 C13 C18 C17 -175.2(5)
C14 C13 C18 P1 179.5(4)
C12 C13 C18 P1 3.8(7)
C19 P1 C18 C17 87.7(4)
C25 P1 C18 C17 -21.3(5)
Pt1 P1 C18 C17 -147.4(4)
C19 P1 C18 C13 -91.3(4)
C25 P1 C18 C13 159.7(4)
Pt1 P1 C18 C13 33.6(4)
C25 P1 C19 C20 -120.7(4)
C18 P1 C19 C20 131.8(4)
Pt1 P1 C19 C20 11.7(4)
C25 P1 C19 C24 58.8(4)
C18 P1 C19 C24 -48.7(5)
Pt1 P1 C19 C24 -168.8(4)
C24 C19 C20 C21 -0.9(7)
P1 C19 C20 C21 178.7(4)
C19 C20 C21 C22 -0.8(8)
C20 C21 C22 C23 1.4(8)
C21 C22 C23 C24 -0.4(8)
C22 C23 C24 C19 -1.3(8)
C20 C19 C24 C23 1.9(7)
P1 C19 C24 C23 -177.7(4)
C19 P1 C25 C26 11.3(5)
C18 P1 C25 C26 119.2(4)
Pt1 P1 C25 C26 -120.4(4)
C19 P1 C25 C30 -173.0(4)
C18 P1 C25 C30 -65.1(4)
Pt1 P1 C25 C30 55.4(4)
C30 C25 C26 C27 0.1(7)
P1 C25 C26 C27 175.9(4)
C25 C26 C27 C28 0.4(8)
C26 C27 C28 C29 -0.4(8)
C27 C28 C29 C30 -0.2(8)
C28 C29 C30 C25 0.7(8)
C26 C25 C30 C29 -0.7(7)
P1 C25 C30 C29 -176.7(4)
